data_4105942
loop_
_publ_author_name
'Uriah J. Kilgore'
'John A. S. Roberts'
'Douglas H. Pool'
'Aaron M. Appel'
'Michael P. Stewart'
'M. Rakowski DuBois'
'William G. Dougherty'
'W. Scott Kassel'
'R. Morris Bullock'
'Daniel L. DuBois'

_publ_section_title
;
 [Ni(PPh2NC6H4X2)2]2+ Complexes as Electrocatalysts for H2 Production:
 Effect of Substituents, Acids, and Water on Catalytic Rates
;
_journal_name_full 'Journal of the American Chemical Society'
_journal_page_first 5861
_journal_page_last 5872
_journal_paper_doi 10.1021/ja109755f
_journal_volume 133
_journal_year 2011
_chemical_formula_sum 'C62 H67 B2 F8 N5 Ni O4 P4'
_chemical_formula_weight 1302.42
_chemical_name_systematic
; 
 ? 
;
_space_group_IT_number 14
_symmetry_cell_setting monoclinic
_symmetry_space_group_name_Hall '-P 2ybc'
_symmetry_space_group_name_H-M 'P 1 21/c 1'
_atom_sites_solution_hydrogens geom
_atom_sites_solution_primary direct
_atom_sites_solution_secondary difmap
_audit_creation_method SHELXL-97
_cell_angle_alpha 90.00
_cell_angle_beta 118.716(3)
_cell_angle_gamma 90.00
_cell_formula_units_Z 4
_cell_length_a 22.5412(12)
_cell_length_b 13.4356(8)
_cell_length_c 22.3650(12)
_cell_measurement_reflns_used 4158
_cell_measurement_temperature 100(2)
_cell_measurement_theta_max 24.75
_cell_measurement_theta_min 2.37
_cell_volume 5940.3(6)
_computing_cell_refinement 'Bruker SAINT'
_computing_data_collection 'Bruker APEX2'
_computing_data_reduction 'Bruker SAINT'
_computing_molecular_graphics 'Bruker SHELXTL'
_computing_publication_material 'Bruker SHELXTL'
_computing_structure_refinement 'SHELXL-97 (Sheldrick, 2008)'
_computing_structure_solution 'SHELXS-97 (Sheldrick, 2008)'
_diffrn_ambient_temperature 100(2)
_diffrn_measured_fraction_theta_full 0.997
_diffrn_measured_fraction_theta_max 0.987
_diffrn_measurement_device_type 'Bruker APEX-II CCD'
_diffrn_measurement_method '\f and \w scans'
_diffrn_radiation_monochromator graphite
_diffrn_radiation_source 'fine-focus sealed tube'
_diffrn_radiation_type MoK\a
_diffrn_radiation_wavelength 0.71073
_diffrn_reflns_av_R_equivalents 0.2301
_diffrn_reflns_av_sigmaI/netI 0.3798
_diffrn_reflns_limit_h_max 34
_diffrn_reflns_limit_h_min -34
_diffrn_reflns_limit_k_max 20
_diffrn_reflns_limit_k_min -18
_diffrn_reflns_limit_l_max 34
_diffrn_reflns_limit_l_min -34
_diffrn_reflns_number 61727
_diffrn_reflns_theta_full 25.00
_diffrn_reflns_theta_max 33.19
_diffrn_reflns_theta_min 1.83
_exptl_absorpt_coefficient_mu 0.513
_exptl_absorpt_correction_T_max 0.9898
_exptl_absorpt_correction_T_min 0.9316
_exptl_absorpt_correction_type multi-scan
_exptl_absorpt_process_details SADABS
_exptl_crystal_colour red
_exptl_crystal_density_diffrn 1.456
_exptl_crystal_description plate
_exptl_crystal_F_000 2704
_exptl_crystal_size_max 0.14
_exptl_crystal_size_mid 0.10
_exptl_crystal_size_min 0.02
_refine_diff_density_max 0.756
_refine_diff_density_min -0.682
_refine_diff_density_rms 0.111
_refine_ls_extinction_method none
_refine_ls_goodness_of_fit_ref 0.897
_refine_ls_hydrogen_treatment constr
_refine_ls_matrix_type full
_refine_ls_number_parameters 779
_refine_ls_number_reflns 22434
_refine_ls_number_restraints 0
_refine_ls_restrained_S_all 0.897
_refine_ls_R_factor_all 0.2907
_refine_ls_R_factor_gt 0.0828
_refine_ls_shift/su_max 0.000
_refine_ls_shift/su_mean 0.000
_refine_ls_structure_factor_coef Fsqd
_refine_ls_weighting_details 'calc w=1/[\s^2^(Fo^2^)+(0.0438P)^2^] where P=(Fo^2^+2Fc^2^)/3'
_refine_ls_weighting_scheme calc
_refine_ls_wR_factor_gt 0.1209
_refine_ls_wR_factor_ref 0.1780
_reflns_number_gt 7088
_reflns_number_total 22434
_reflns_threshold_expression >2sigma(I)
_cod_data_source_file ja109755f_si_003.cif
_cod_data_source_block pnl053a
_cod_database_code 4105942

loop_
_symmetry_equiv_pos_as_xyz
'x, y, z'
'-x, y+1/2, -z+1/2'
'-x, -y, -z'
'x, -y-1/2, z-1/2'

loop_
_atom_site_label
_atom_site_type_symbol
_atom_site_fract_x
_atom_site_fract_y
_atom_site_fract_z
_atom_site_U_iso_or_equiv
_atom_site_adp_type
_atom_site_occupancy
_atom_site_symmetry_multiplicity
_atom_site_calc_flag
_atom_site_refinement_flags
Ni1 Ni 0.23644(3) 0.70811(4) 0.54712(3) 0.01729(14) Uani 1 1 d .
B1 B 0.3986(3) 0.5297(6) 0.5474(4) 0.0498(19) Uani 1 1 d .
F1 F 0.45988(15) 0.5653(3) 0.59224(18) 0.0774(12) Uani 1 1 d .
F2 F 0.39376(19) 0.4333(3) 0.5709(2) 0.0814(12) Uani 1 1 d .
F3 F 0.38792(17) 0.5182(3) 0.48304(17) 0.0849(13) Uani 1 1 d .
F4 F 0.34745(14) 0.5866(2) 0.54805(15) 0.0437(8) Uani 1 1 d .
B2 B 0.1280(3) 0.0067(5) 0.2734(3) 0.0292(14) Uani 1 1 d .
F5 F 0.15637(18) 0.0926(3) 0.31019(16) 0.0644(10) Uani 1 1 d .
F6 F 0.18009(13) -0.0576(2) 0.28185(14) 0.0435(8) Uani 1 1 d .
F7 F 0.09059(14) 0.0301(2) 0.20424(13) 0.0422(8) Uani 1 1 d .
F8 F 0.08752(15) -0.0373(2) 0.29580(14) 0.0471(8) Uani 1 1 d .
N1 N 0.21762(17) 0.9593(3) 0.52651(17) 0.0215(9) Uani 1 1 d .
N2 N 0.33098(17) 0.8534(3) 0.47538(16) 0.0211(9) Uani 1 1 d .
N3 N 0.09767(16) 0.6447(3) 0.55343(16) 0.0169(8) Uani 1 1 d .
N4 N 0.23657(17) 0.4648(3) 0.63127(16) 0.0191(8) Uani 1 1 d .
N5 N 0.3610(3) 1.1650(4) 0.5599(3) 0.0642(16) Uani 1 1 d .
O1 O 0.04041(17) 1.0241(3) 0.63028(16) 0.0341(9) Uani 1 1 d .
O2 O 0.48132(15) 1.0343(2) 0.36577(14) 0.0298(8) Uani 1 1 d .
O3 O -0.16315(15) 0.7599(2) 0.49401(15) 0.0275(8) Uani 1 1 d .
O4 O 0.32670(16) 0.1396(3) 0.80760(17) 0.0365(9) Uani 1 1 d .
P1 P 0.20857(5) 0.78314(9) 0.45015(5) 0.0179(3) Uani 1 1 d .
P2 P 0.31863(6) 0.81884(9) 0.58891(5) 0.0194(3) Uani 1 1 d .
P3 P 0.23613(6) 0.66621(9) 0.64189(5) 0.0173(3) Uani 1 1 d .
P4 P 0.18141(6) 0.56566(9) 0.50905(5) 0.0175(3) Uani 1 1 d .
C1 C 0.0714(2) 0.7522(3) 0.3703(2) 0.0239(11) Uani 1 1 d .
H1A H 0.0690 0.7749 0.4092 0.029 Uiso 1 1 calc R
C2 C 0.0127(2) 0.7267(3) 0.3118(2) 0.0239(11) Uani 1 1 d .
H2A H -0.0299 0.7323 0.3105 0.029 Uiso 1 1 calc R
C3 C 0.0167(2) 0.6929(3) 0.2555(2) 0.0238(11) Uani 1 1 d .
H3A H -0.0233 0.6744 0.2153 0.029 Uiso 1 1 calc R
C4 C 0.0789(2) 0.6858(3) 0.2575(2) 0.0251(11) Uani 1 1 d .
H4A H 0.0814 0.6630 0.2186 0.030 Uiso 1 1 calc R
C5 C 0.1379(2) 0.7121(3) 0.31629(19) 0.0211(10) Uani 1 1 d .
H5A H 0.1805 0.7073 0.3175 0.025 Uiso 1 1 calc R
C6 C 0.1341(2) 0.7450(3) 0.3725(2) 0.0185(10) Uani 1 1 d .
C7 C 0.1945(2) 0.9184(3) 0.4590(2) 0.0205(10) Uani 1 1 d .
H7A H 0.2166 0.9566 0.4372 0.025 Uiso 1 1 calc R
H7B H 0.1453 0.9312 0.4322 0.025 Uiso 1 1 calc R
C8 C 0.1724(2) 0.9677(3) 0.5531(2) 0.0221(10) Uani 1 1 d .
C9 C 0.1184(2) 0.9046(3) 0.5364(2) 0.0204(10) Uani 1 1 d .
H9A H 0.1123 0.8489 0.5079 0.024 Uiso 1 1 calc R
C10 C 0.0725(2) 0.9212(3) 0.5607(2) 0.0250(11) Uani 1 1 d .
H10A H 0.0348 0.8782 0.5476 0.030 Uiso 1 1 calc R
C11 C 0.0823(2) 0.9999(4) 0.6037(2) 0.0251(11) Uani 1 1 d .
C12 C 0.1383(2) 1.0610(4) 0.6237(2) 0.0277(11) Uani 1 1 d .
H12A H 0.1465 1.1131 0.6554 0.033 Uiso 1 1 calc R
C13 C 0.1823(2) 1.0463(3) 0.5978(2) 0.0246(11) Uani 1 1 d .
H13A H 0.2195 1.0900 0.6105 0.030 Uiso 1 1 calc R
C14 C -0.0176(2) 0.9626(4) 0.6114(2) 0.0322(12) Uani 1 1 d .
H14A H -0.0410 0.9835 0.6366 0.048 Uiso 1 1 calc R
H14B H -0.0033 0.8931 0.6224 0.048 Uiso 1 1 calc R
H14C H -0.0483 0.9689 0.5624 0.048 Uiso 1 1 calc R
C15 C 0.2894(2) 0.9498(3) 0.5742(2) 0.0223(10) Uani 1 1 d .
H15A H 0.2988 0.9801 0.6183 0.027 Uiso 1 1 calc R
H15B H 0.3154 0.9873 0.5564 0.027 Uiso 1 1 calc R
C16 C 0.4106(2) 0.8833(4) 0.7226(2) 0.0279(11) Uani 1 1 d .
H16A H 0.3891 0.9464 0.7102 0.034 Uiso 1 1 calc R
C17 C 0.4655(2) 0.8701(4) 0.7867(2) 0.0328(13) Uani 1 1 d .
H17A H 0.4814 0.9239 0.8181 0.039 Uiso 1 1 calc R
C18 C 0.4967(2) 0.7797(4) 0.8047(2) 0.0325(12) Uani 1 1 d .
H18A H 0.5342 0.7710 0.8489 0.039 Uiso 1 1 calc R
C19 C 0.4745(2) 0.6999(4) 0.7594(2) 0.0308(12) Uani 1 1 d .
H19A H 0.4966 0.6372 0.7723 0.037 Uiso 1 1 calc R
C20 C 0.4190(2) 0.7138(4) 0.6942(2) 0.0245(10) Uani 1 1 d .
H20A H 0.4036 0.6604 0.6625 0.029 Uiso 1 1 calc R
C21 C 0.3865(2) 0.8048(4) 0.67589(19) 0.0206(10) Uani 1 1 d .
C22 C 0.3693(2) 0.8159(4) 0.5440(2) 0.0248(11) Uani 1 1 d .
H22A H 0.4105 0.8568 0.5694 0.030 Uiso 1 1 calc R
H22B H 0.3836 0.7466 0.5427 0.030 Uiso 1 1 calc R
C23 C 0.3700(2) 0.8997(3) 0.44723(19) 0.0197(10) Uani 1 1 d .
C24 C 0.3401(2) 0.9735(3) 0.3988(2) 0.0224(10) Uani 1 1 d .
H24A H 0.2948 0.9926 0.3849 0.027 Uiso 1 1 calc R
C25 C 0.3753(2) 1.0200(4) 0.3699(2) 0.0230(11) Uani 1 1 d .
H25A H 0.3542 1.0706 0.3366 0.028 Uiso 1 1 calc R
C26 C 0.4410(2) 0.9924(3) 0.3900(2) 0.0212(10) Uani 1 1 d .
C27 C 0.4718(2) 0.9175(3) 0.4381(2) 0.0249(11) Uani 1 1 d .
H27A H 0.5169 0.8977 0.4513 0.030 Uiso 1 1 calc R
C28 C 0.4362(2) 0.8721(3) 0.4667(2) 0.0231(10) Uani 1 1 d .
H28A H 0.4572 0.8215 0.4999 0.028 Uiso 1 1 calc R
C29 C 0.4515(3) 1.1145(4) 0.3191(3) 0.0460(16) Uani 1 1 d .
H29A H 0.4841 1.1404 0.3058 0.069 Uiso 1 1 calc R
H29B H 0.4388 1.1675 0.3409 0.069 Uiso 1 1 calc R
H29C H 0.4111 1.0907 0.2786 0.069 Uiso 1 1 calc R
C30 C 0.27662(19) 0.7881(4) 0.42752(19) 0.0204(10) Uani 1 1 d .
H30A H 0.2946 0.7203 0.4293 0.024 Uiso 1 1 calc R
H30B H 0.2587 0.8138 0.3805 0.024 Uiso 1 1 calc R
C31 C 0.2379(2) 0.8401(3) 0.7075(2) 0.0228(10) Uani 1 1 d .
H31A H 0.2000 0.8571 0.6651 0.027 Uiso 1 1 calc R
C32 C 0.2608(2) 0.9065(4) 0.7618(2) 0.0279(11) Uani 1 1 d .
H32A H 0.2386 0.9685 0.7567 0.033 Uiso 1 1 calc R
C33 C 0.3164(2) 0.8813(4) 0.8234(2) 0.0265(11) Uani 1 1 d .
H33A H 0.3319 0.9259 0.8608 0.032 Uiso 1 1 calc R
C34 C 0.3493(2) 0.7922(4) 0.8307(2) 0.0249(11) Uani 1 1 d .
H34A H 0.3878 0.7764 0.8728 0.030 Uiso 1 1 calc R
C35 C 0.3267(2) 0.7256(3) 0.77709(19) 0.0201(10) Uani 1 1 d .
H35A H 0.3495 0.6641 0.7825 0.024 Uiso 1 1 calc R
C36 C 0.2699(2) 0.7490(3) 0.71471(19) 0.0162(9) Uani 1 1 d .
C37 C 0.1483(2) 0.6486(4) 0.6255(2) 0.0211(10) Uani 1 1 d .
H37A H 0.1459 0.5859 0.6476 0.025 Uiso 1 1 calc R
H37B H 0.1366 0.7038 0.6473 0.025 Uiso 1 1 calc R
C38 C 0.0299(2) 0.6637(3) 0.5401(2) 0.0168(9) Uani 1 1 d .
C39 C 0.0126(2) 0.6706(3) 0.5918(2) 0.0205(10) Uani 1 1 d .
H39A H 0.0448 0.6528 0.6370 0.025 Uiso 1 1 calc R
C40 C -0.0511(2) 0.7030(3) 0.5782(2) 0.0213(10) Uani 1 1 d .
H40A H -0.0616 0.7098 0.6144 0.026 Uiso 1 1 calc R
C41 C -0.0995(2) 0.7256(3) 0.5122(2) 0.0227(10) Uani 1 1 d .
C42 C -0.0841(2) 0.7130(3) 0.4592(2) 0.0216(10) Uani 1 1 d .
H42A H -0.1177 0.7248 0.4134 0.026 Uiso 1 1 calc R
C43 C -0.0206(2) 0.6836(3) 0.4729(2) 0.0199(10) Uani 1 1 d .
H43A H -0.0105 0.6764 0.4365 0.024 Uiso 1 1 calc R
C44 C -0.1760(2) 0.7906(4) 0.5478(2) 0.0340(12) Uani 1 1 d .
H44A H -0.2210 0.8209 0.5284 0.051 Uiso 1 1 calc R
H44B H -0.1419 0.8394 0.5766 0.051 Uiso 1 1 calc R
H44C H -0.1740 0.7327 0.5754 0.051 Uiso 1 1 calc R
C45 C 0.1043(2) 0.5569(3) 0.5174(2) 0.0227(10) Uani 1 1 d .
H45A H 0.0643 0.5522 0.4716 0.027 Uiso 1 1 calc R
H45B H 0.1061 0.4958 0.5430 0.027 Uiso 1 1 calc R
C46 C 0.2161(2) 0.4879(3) 0.4162(2) 0.0232(10) Uani 1 1 d .
H46A H 0.2611 0.5002 0.4510 0.028 Uiso 1 1 calc R
C47 C 0.2048(2) 0.4426(3) 0.3556(2) 0.0254(11) Uani 1 1 d .
H47A H 0.2420 0.4233 0.3493 0.030 Uiso 1 1 calc R
C48 C 0.1393(2) 0.4258(4) 0.3046(2) 0.0280(11) Uani 1 1 d .
H48A H 0.1316 0.3943 0.2635 0.034 Uiso 1 1 calc R
C49 C 0.0851(2) 0.4545(4) 0.3130(2) 0.0266(11) Uani 1 1 d .
H49A H 0.0402 0.4438 0.2774 0.032 Uiso 1 1 calc R
C50 C 0.0958(2) 0.4991(3) 0.3736(2) 0.0219(10) Uani 1 1 d .
H50A H 0.0583 0.5185 0.3794 0.026 Uiso 1 1 calc R
C51 C 0.1619(2) 0.5155(3) 0.42615(19) 0.0174(9) Uani 1 1 d .
C52 C 0.2352(2) 0.4636(3) 0.56536(19) 0.0188(10) Uani 1 1 d .
H52A H 0.2175 0.3988 0.5428 0.023 Uiso 1 1 calc R
H52B H 0.2819 0.4710 0.5725 0.023 Uiso 1 1 calc R
C53 C 0.2563(2) 0.3713(3) 0.66811(19) 0.0173(9) Uani 1 1 d .
C54 C 0.2299(2) 0.3519(3) 0.7122(2) 0.0228(10) Uani 1 1 d .
H54A H 0.1959 0.3940 0.7117 0.027 Uiso 1 1 calc R
C55 C 0.2530(2) 0.2721(3) 0.7562(2) 0.0253(11) Uani 1 1 d .
H55A H 0.2347 0.2590 0.7859 0.030 Uiso 1 1 calc R
C56 C 0.3022(2) 0.2121(4) 0.7572(2) 0.0276(11) Uani 1 1 d .
C57 C 0.3265(2) 0.2257(4) 0.7112(2) 0.0290(11) Uani 1 1 d .
H57A H 0.3583 0.1805 0.7101 0.035 Uiso 1 1 calc R
C58 C 0.3032(2) 0.3070(4) 0.6666(2) 0.0250(11) Uani 1 1 d .
H58A H 0.3197 0.3179 0.6353 0.030 Uiso 1 1 calc R
C59 C 0.3928(3) 0.1010(4) 0.8274(3) 0.0401(14) Uani 1 1 d .
H59A H 0.4089 0.0630 0.8697 0.060 Uiso 1 1 calc R
H59B H 0.4239 0.1563 0.8346 0.060 Uiso 1 1 calc R
H59C H 0.3909 0.0575 0.7913 0.060 Uiso 1 1 calc R
C60 C 0.2759(2) 0.5468(3) 0.67646(19) 0.0195(10) Uani 1 1 d .
H60A H 0.3222 0.5464 0.6820 0.023 Uiso 1 1 calc R
H60B H 0.2795 0.5372 0.7220 0.023 Uiso 1 1 calc R
C61 C 0.3604(4) 1.2560(5) 0.4587(3) 0.090(3) Uani 1 1 d .
H61A H 0.3519 1.2083 0.4223 0.136 Uiso 1 1 calc R
H61B H 0.4043 1.2882 0.4736 0.136 Uiso 1 1 calc R
H61C H 0.3247 1.3066 0.4415 0.136 Uiso 1 1 calc R
C62 C 0.3608(3) 1.2043(5) 0.5155(3) 0.0497(16) Uani 1 1 d .

loop_
_atom_site_aniso_label
_atom_site_aniso_U_11
_atom_site_aniso_U_22
_atom_site_aniso_U_33
_atom_site_aniso_U_23
_atom_site_aniso_U_13
_atom_site_aniso_U_12
Ni1 0.0190(3) 0.0195(3) 0.0130(3) 0.0001(2) 0.0074(2) -0.0033(3)
B1 0.035(4) 0.063(6) 0.044(4) 0.007(4) 0.014(3) 0.005(4)
F1 0.0276(18) 0.107(3) 0.078(3) -0.020(2) 0.0101(18) -0.006(2)
F2 0.074(3) 0.063(3) 0.094(3) 0.018(2) 0.029(2) 0.022(2)
F3 0.055(2) 0.160(4) 0.043(2) 0.011(2) 0.0265(18) 0.018(3)
F4 0.0341(17) 0.035(2) 0.058(2) -0.0085(15) 0.0196(15) -0.0052(15)
B2 0.030(3) 0.032(4) 0.031(3) -0.004(3) 0.018(3) 0.000(3)
F5 0.088(3) 0.058(2) 0.057(2) -0.0291(18) 0.043(2) -0.025(2)
F6 0.0295(15) 0.056(2) 0.0429(17) 0.0082(15) 0.0155(14) 0.0126(16)
F7 0.0435(17) 0.057(2) 0.0264(15) 0.0098(14) 0.0169(14) 0.0090(16)
F8 0.0446(18) 0.058(2) 0.0511(19) 0.0172(16) 0.0331(16) 0.0049(17)
N1 0.0202(19) 0.022(2) 0.0169(18) -0.0009(15) 0.0042(15) 0.0003(18)
N2 0.0185(18) 0.031(3) 0.0150(18) -0.0044(16) 0.0089(15) -0.0104(18)
N3 0.0180(18) 0.019(2) 0.0142(17) 0.0001(15) 0.0079(15) -0.0020(17)
N4 0.025(2) 0.017(2) 0.0158(18) 0.0007(15) 0.0103(16) 0.0008(18)
N5 0.047(3) 0.066(4) 0.073(4) -0.003(3) 0.024(3) -0.010(3)
O1 0.044(2) 0.032(2) 0.0333(19) -0.0008(16) 0.0243(17) 0.0042(18)
O2 0.0246(17) 0.042(2) 0.0238(17) 0.0110(15) 0.0122(14) -0.0050(17)
O3 0.0235(17) 0.029(2) 0.0297(18) 0.0024(14) 0.0126(14) 0.0050(15)
O4 0.034(2) 0.029(2) 0.044(2) 0.0165(17) 0.0164(17) 0.0079(18)
P1 0.0181(5) 0.0216(7) 0.0134(5) 0.0010(5) 0.0073(4) -0.0025(6)
P2 0.0197(6) 0.0238(8) 0.0139(5) 0.0005(5) 0.0073(5) -0.0037(5)
P3 0.0188(6) 0.0181(7) 0.0142(5) -0.0006(5) 0.0074(5) -0.0017(5)
P4 0.0200(6) 0.0187(7) 0.0135(5) -0.0004(5) 0.0078(4) -0.0020(5)
C1 0.026(2) 0.028(3) 0.017(2) -0.0014(19) 0.0107(19) -0.001(2)
C2 0.019(2) 0.031(3) 0.023(2) 0.000(2) 0.0108(19) 0.000(2)
C3 0.019(2) 0.029(3) 0.015(2) 0.0041(19) 0.0015(17) 0.003(2)
C4 0.032(3) 0.027(3) 0.016(2) -0.0008(19) 0.012(2) -0.003(2)
C5 0.024(2) 0.025(3) 0.016(2) 0.0002(19) 0.0104(18) -0.006(2)
C6 0.020(2) 0.013(3) 0.019(2) 0.0018(18) 0.0067(18) -0.005(2)
C7 0.024(2) 0.019(3) 0.017(2) -0.0007(18) 0.0083(18) -0.002(2)
C8 0.029(3) 0.019(3) 0.018(2) 0.0032(19) 0.010(2) 0.003(2)
C9 0.028(2) 0.016(3) 0.014(2) -0.0007(17) 0.0078(19) 0.004(2)
C10 0.026(2) 0.023(3) 0.021(2) 0.000(2) 0.008(2) -0.001(2)
C11 0.031(3) 0.024(3) 0.021(2) 0.003(2) 0.012(2) 0.004(2)
C12 0.037(3) 0.024(3) 0.019(2) 0.000(2) 0.011(2) 0.001(3)
C13 0.034(3) 0.016(3) 0.023(2) 0.0027(19) 0.013(2) -0.003(2)
C14 0.031(3) 0.040(4) 0.027(3) 0.007(2) 0.015(2) 0.000(3)
C15 0.022(2) 0.023(3) 0.016(2) -0.0012(19) 0.0042(18) -0.004(2)
C16 0.026(2) 0.035(3) 0.022(2) -0.003(2) 0.010(2) -0.005(2)
C17 0.026(3) 0.048(4) 0.018(2) -0.006(2) 0.005(2) -0.005(3)
C18 0.024(2) 0.049(4) 0.019(2) 0.007(2) 0.006(2) -0.001(3)
C19 0.028(3) 0.037(3) 0.029(3) 0.011(2) 0.014(2) 0.001(3)
C20 0.026(2) 0.030(3) 0.019(2) 0.003(2) 0.0111(19) 0.002(2)
C21 0.018(2) 0.031(3) 0.013(2) -0.0008(19) 0.0077(17) -0.003(2)
C22 0.024(2) 0.037(3) 0.014(2) -0.0020(19) 0.0097(18) -0.010(2)
C23 0.020(2) 0.027(3) 0.011(2) -0.0014(18) 0.0065(17) -0.005(2)
C24 0.017(2) 0.030(3) 0.018(2) 0.000(2) 0.0073(18) -0.003(2)
C25 0.025(2) 0.026(3) 0.015(2) 0.0030(19) 0.0070(19) -0.001(2)
C26 0.023(2) 0.025(3) 0.017(2) 0.0020(19) 0.0111(19) -0.005(2)
C27 0.019(2) 0.027(3) 0.031(3) 0.004(2) 0.014(2) 0.004(2)
C28 0.023(2) 0.022(3) 0.026(2) 0.007(2) 0.013(2) 0.003(2)
C29 0.038(3) 0.061(4) 0.036(3) 0.021(3) 0.016(3) -0.014(3)
C30 0.018(2) 0.028(3) 0.016(2) 0.000(2) 0.0091(17) -0.004(2)
C31 0.025(2) 0.026(3) 0.013(2) 0.0004(19) 0.0056(18) -0.001(2)
C32 0.039(3) 0.025(3) 0.024(2) -0.004(2) 0.018(2) 0.001(2)
C33 0.035(3) 0.028(3) 0.019(2) -0.007(2) 0.015(2) -0.014(2)
C34 0.026(2) 0.029(3) 0.017(2) 0.003(2) 0.0086(18) -0.002(3)
C35 0.023(2) 0.023(3) 0.015(2) 0.0013(19) 0.0107(18) -0.002(2)
C36 0.020(2) 0.019(3) 0.013(2) 0.0007(18) 0.0111(18) -0.002(2)
C37 0.023(2) 0.025(3) 0.016(2) -0.0017(19) 0.0103(18) -0.003(2)
C38 0.018(2) 0.017(3) 0.017(2) 0.0005(17) 0.0108(18) 0.000(2)
C39 0.021(2) 0.023(3) 0.015(2) 0.0031(18) 0.0056(18) -0.004(2)
C40 0.023(2) 0.024(3) 0.022(2) -0.001(2) 0.0154(19) -0.003(2)
C41 0.019(2) 0.021(3) 0.030(2) 0.003(2) 0.013(2) -0.001(2)
C42 0.019(2) 0.025(3) 0.016(2) 0.0040(19) 0.0042(17) -0.002(2)
C43 0.028(2) 0.018(3) 0.017(2) 0.0001(18) 0.0141(19) -0.001(2)
C44 0.030(3) 0.035(3) 0.041(3) 0.002(3) 0.021(2) 0.006(3)
C45 0.022(2) 0.025(3) 0.021(2) 0.001(2) 0.0105(19) -0.001(2)
C46 0.027(2) 0.026(3) 0.019(2) 0.0009(19) 0.012(2) 0.002(2)
C47 0.036(3) 0.020(3) 0.024(2) 0.004(2) 0.017(2) 0.004(2)
C48 0.042(3) 0.026(3) 0.015(2) 0.000(2) 0.012(2) 0.001(3)
C49 0.029(3) 0.030(3) 0.013(2) -0.0010(19) 0.0042(19) -0.005(2)
C50 0.028(2) 0.022(3) 0.017(2) 0.0018(19) 0.0126(19) -0.003(2)
C51 0.023(2) 0.016(3) 0.0114(19) 0.0000(17) 0.0066(17) -0.004(2)
C52 0.022(2) 0.018(3) 0.015(2) 0.0000(17) 0.0081(18) 0.000(2)
C53 0.017(2) 0.013(3) 0.015(2) 0.0015(17) 0.0028(17) 0.000(2)
C54 0.024(2) 0.025(3) 0.019(2) 0.001(2) 0.0104(19) 0.004(2)
C55 0.030(3) 0.018(3) 0.027(2) 0.005(2) 0.014(2) -0.001(2)
C56 0.029(2) 0.015(3) 0.033(3) 0.004(2) 0.011(2) -0.004(2)
C57 0.024(2) 0.021(3) 0.038(3) 0.004(2) 0.011(2) 0.003(2)
C58 0.026(2) 0.025(3) 0.025(2) 0.001(2) 0.014(2) 0.002(2)
C59 0.037(3) 0.031(4) 0.046(3) 0.012(3) 0.015(3) 0.007(3)
C60 0.020(2) 0.017(3) 0.012(2) 0.0010(17) 0.0008(17) -0.003(2)
C61 0.165(8) 0.051(5) 0.050(4) 0.009(4) 0.048(5) 0.043(5)
C62 0.043(3) 0.041(4) 0.047(4) -0.008(3) 0.007(3) 0.011(3)

loop_
_atom_type_symbol
_atom_type_description
_atom_type_scat_dispersion_real
_atom_type_scat_dispersion_imag
_atom_type_scat_source
C C 0.0033 0.0016 'International Tables Vol C Tables 4.2.6.8 and 6.1.1.4'
H H 0.0000 0.0000 'International Tables Vol C Tables 4.2.6.8 and 6.1.1.4'
B B 0.0013 0.0007 'International Tables Vol C Tables 4.2.6.8 and 6.1.1.4'
N N 0.0061 0.0033 'International Tables Vol C Tables 4.2.6.8 and 6.1.1.4'
O O 0.0106 0.0060 'International Tables Vol C Tables 4.2.6.8 and 6.1.1.4'
F F 0.0171 0.0103 'International Tables Vol C Tables 4.2.6.8 and 6.1.1.4'
P P 0.1023 0.0942 'International Tables Vol C Tables 4.2.6.8 and 6.1.1.4'
Ni Ni 0.3393 1.1124 'International Tables Vol C Tables 4.2.6.8 and 6.1.1.4'

loop_
_geom_angle_atom_site_label_1
_geom_angle_atom_site_label_2
_geom_angle_atom_site_label_3
_geom_angle
P1 Ni1 P3 160.11(5)
P1 Ni1 P2 83.81(4)
P3 Ni1 P2 98.95(4)
P1 Ni1 P4 100.12(5)
P3 Ni1 P4 83.61(4)
P2 Ni1 P4 161.33(5)
F3 B1 F1 115.3(6)
F3 B1 F4 110.6(5)
F1 B1 F4 110.9(6)
F3 B1 F2 106.4(6)
F1 B1 F2 106.4(5)
F4 B1 F2 106.7(5)
F8 B2 F5 110.0(4)
F8 B2 F6 110.5(5)
F5 B2 F6 108.5(4)
F8 B2 F7 110.4(4)
F5 B2 F7 109.3(5)
F6 B2 F7 108.0(4)
C8 N1 C7 120.0(3)
C8 N1 C15 118.2(3)
C7 N1 C15 116.6(3)
C22 N2 C23 115.8(3)
C22 N2 C30 115.5(3)
C23 N2 C30 114.1(3)
C38 N3 C37 114.3(3)
C38 N3 C45 114.0(3)
C37 N3 C45 113.6(3)
C53 N4 C52 114.6(3)
C53 N4 C60 109.9(3)
C52 N4 C60 114.5(3)
C11 O1 C14 117.2(4)
C26 O2 C29 115.3(4)
C41 O3 C44 117.0(3)
C56 O4 C59 117.0(4)
C6 P1 C30 104.97(19)
C6 P1 C7 104.45(19)
C30 P1 C7 101.6(2)
C6 P1 Ni1 120.67(14)
C30 P1 Ni1 114.19(14)
C7 P1 Ni1 108.97(13)
C21 P2 C22 99.02(19)
C21 P2 C15 109.5(2)
C22 P2 C15 100.6(2)
C21 P2 Ni1 119.21(15)
C22 P2 Ni1 111.60(15)
C15 P2 Ni1 114.28(14)
C36 P3 C60 104.54(19)
C36 P3 C37 101.83(19)
C60 P3 C37 103.5(2)
C36 P3 Ni1 121.03(14)
C60 P3 Ni1 114.00(14)
C37 P3 Ni1 109.97(13)
C51 P4 C45 107.6(2)
C51 P4 C52 100.16(19)
C45 P4 C52 102.9(2)
C51 P4 Ni1 121.91(14)
C45 P4 Ni1 113.48(15)
C52 P4 Ni1 108.27(14)
C2 C1 C6 120.7(4)
C3 C2 C1 119.4(4)
C2 C3 C4 120.0(4)
C3 C4 C5 120.4(4)
C6 C5 C4 119.6(4)
C5 C6 C1 119.9(4)
C5 C6 P1 122.0(3)
C1 C6 P1 118.1(3)
N1 C7 P1 118.9(3)
C9 C8 C13 118.2(4)
C9 C8 N1 124.1(4)
C13 C8 N1 117.7(4)
C8 C9 C10 121.3(4)
C11 C10 C9 119.7(4)
O1 C11 C10 124.9(4)
O1 C11 C12 115.4(4)
C10 C11 C12 119.7(4)
C13 C12 C11 120.4(4)
C12 C13 C8 120.6(4)
N1 C15 P2 112.9(3)
C17 C16 C21 120.7(5)
C18 C17 C16 119.9(5)
C17 C18 C19 121.1(4)
C18 C19 C20 118.8(5)
C21 C20 C19 120.4(4)
C20 C21 C16 119.1(4)
C20 C21 P2 117.6(3)
C16 C21 P2 123.1(4)
N2 C22 P2 111.1(3)
C24 C23 C28 118.8(4)
C24 C23 N2 118.8(4)
C28 C23 N2 122.3(4)
C23 C24 C25 121.1(4)
C26 C25 C24 119.5(4)
C25 C26 O2 124.7(4)
C25 C26 C27 120.4(4)
O2 C26 C27 114.8(4)
C28 C27 C26 119.4(4)
C27 C28 C23 120.8(4)
N2 C30 P1 109.6(3)
C32 C31 C36 120.6(4)
C33 C32 C31 119.3(5)
C34 C33 C32 120.6(4)
C33 C34 C35 120.5(4)
C34 C35 C36 119.9(4)
C31 C36 C35 119.1(4)
C31 C36 P3 117.8(3)
C35 C36 P3 123.1(3)
N3 C37 P3 114.7(3)
C39 C38 C43 118.0(4)
C39 C38 N3 122.5(4)
C43 C38 N3 119.4(3)
C40 C39 C38 120.9(4)
C41 C40 C39 120.3(4)
O3 C41 C40 124.6(4)
O3 C41 C42 116.2(4)
C40 C41 C42 119.3(4)
C43 C42 C41 120.2(4)
C42 C43 C38 121.1(4)
N3 C45 P4 110.6(3)
C47 C46 C51 120.5(4)
C48 C47 C46 119.7(4)
C49 C48 C47 120.5(4)
C48 C49 C50 120.1(4)
C49 C50 C51 120.0(4)
C46 C51 C50 119.0(4)
C46 C51 P4 117.4(3)
C50 C51 P4 123.4(3)
N4 C52 P4 111.5(3)
C58 C53 C54 119.4(4)
C58 C53 N4 123.9(4)
C54 C53 N4 116.4(4)
C55 C54 C53 120.5(4)
C56 C55 C54 119.8(4)
C55 C56 O4 115.6(4)
C55 C56 C57 121.1(4)
O4 C56 C57 123.3(4)
C56 C57 C58 118.9(4)
C53 C58 C57 120.0(4)
N4 C60 P3 111.0(3)
N5 C62 C61 179.4(7)

loop_
_geom_bond_atom_site_label_1
_geom_bond_atom_site_label_2
_geom_bond_distance
Ni1 P1 2.1920(12)
Ni1 P3 2.1965(12)
Ni1 P2 2.2034(13)
Ni1 P4 2.2163(13)
B1 F3 1.350(7)
B1 F1 1.347(7)
B1 F4 1.388(7)
B1 F2 1.421(8)
B2 F8 1.367(6)
B2 F5 1.383(6)
B2 F6 1.396(6)
B2 F7 1.397(6)
N1 C8 1.409(5)
N1 C7 1.449(5)
N1 C15 1.454(5)
N2 C22 1.443(5)
N2 C23 1.445(5)
N2 C30 1.469(5)
N3 C38 1.432(5)
N3 C37 1.462(5)
N3 C45 1.476(5)
N4 C53 1.450(5)
N4 C52 1.460(5)
N4 C60 1.470(5)
N5 C62 1.122(7)
O1 C11 1.375(5)
O1 C14 1.429(5)
O2 C26 1.382(5)
O2 C29 1.423(6)
O3 C41 1.369(5)
O3 C44 1.428(5)
O4 C56 1.388(5)
O4 C59 1.432(5)
P1 C6 1.815(4)
P1 C30 1.833(4)
P1 C7 1.871(4)
P2 C21 1.817(4)
P2 C22 1.848(4)
P2 C15 1.853(5)
P3 C36 1.810(4)
P3 C60 1.819(4)
P3 C37 1.848(4)
P4 C51 1.817(4)
P4 C45 1.839(4)
P4 C52 1.862(4)
C1 C2 1.384(6)
C1 C6 1.392(6)
C2 C3 1.382(5)
C3 C4 1.384(6)
C4 C5 1.394(6)
C5 C6 1.374(5)
C8 C9 1.380(6)
C8 C13 1.397(6)
C9 C10 1.398(6)
C10 C11 1.374(6)
C11 C12 1.388(6)
C12 C13 1.380(6)
C16 C17 1.383(6)
C16 C21 1.398(6)
C17 C18 1.364(7)
C18 C19 1.393(7)
C19 C20 1.406(6)
C20 C21 1.381(6)
C23 C24 1.381(6)
C23 C28 1.389(6)
C24 C25 1.389(6)
C25 C26 1.376(6)
C26 C27 1.392(6)
C27 C28 1.386(6)
C31 C32 1.390(6)
C31 C36 1.391(6)
C32 C33 1.387(6)
C33 C34 1.375(6)
C34 C35 1.382(6)
C35 C36 1.402(5)
C38 C39 1.389(5)
C38 C43 1.408(5)
C39 C40 1.388(6)
C40 C41 1.383(6)
C41 C42 1.398(6)
C42 C43 1.369(6)
C46 C47 1.393(6)
C46 C51 1.392(6)
C47 C48 1.384(6)
C48 C49 1.378(6)
C49 C50 1.393(6)
C50 C51 1.403(6)
C53 C58 1.378(6)
C53 C54 1.397(6)
C54 C55 1.377(6)
C55 C56 1.363(6)
C56 C57 1.389(6)
C57 C58 1.401(6)
C61 C62 1.446(9)
